data_7239883
loop_
_publ_author_name
'Mangham, Barry'
'Hanson-Heine, Magnus W D'
'Davies, E. Stephen'
'Wriglesworth, Alisdair'
'George, Michael W.'
'Lewis, William'
'Kays, Deborah L.'
'McMaster, Jonathan'
'Besley, Nicholas A.'
'Champness, Neil R.'

_publ_section_title
;
 Influence of molecular design on radical spin multiplicity:
 characterisation of BODIPY dyad and triad radical anions.
;
_journal_issue 8
_journal_name_full 'Physical chemistry chemical physics : PCCP'
_journal_page_first 4429
_journal_page_last 4438
_journal_paper_doi 10.1039/c9cp06427c
_journal_volume 22
_journal_year 2020
_chemical_formula_moiety 'C33 H21 B3 F6 N6, 0.5(C H2 Cl2)'
_chemical_formula_sum 'C33.5 H22 B3 Cl F6 N6'
_chemical_formula_weight 690.45
_space_group_crystal_system monoclinic
_space_group_IT_number 14
_space_group_name_Hall '-P 2ybc'
_space_group_name_H-M_alt 'P 1 21/c 1'
_atom_sites_solution_hydrogens geom
_atom_sites_solution_primary direct
_atom_sites_solution_secondary difmap
_audit_creation_date 2015-07-15
_audit_creation_method
;
Olex2 1.2
(compiled 2015.01.26 svn.r3150 for OlexSys, GUI svn.r4998)
;
_audit_update_record
;
2019-06-19 deposited with the CCDC.	2020-02-05 downloaded from the CCDC.
;
_cell_angle_alpha 90
_cell_angle_beta 95.68
_cell_angle_gamma 90
_cell_formula_units_Z 4
_cell_length_a 20.50(2)
_cell_length_b 20.40(2)
_cell_length_c 8.110(8)
_cell_measurement_reflns_used 7702
_cell_measurement_temperature 120(2)
_cell_measurement_theta_max 26.7
_cell_measurement_theta_min 1.5
_cell_volume 3375(6)
_computing_cell_refinement
;
CrystalClear-SM Expert 2.0 r5 (Rigaku, 2010)
;
_computing_data_collection
;
CrystalClear-SM Expert 2.0 r5 (Rigaku, 2010)
;
_computing_data_reduction
;
CrystalClear-SM Expert 2.0 r5 (Rigaku, 2010)
;
_computing_molecular_graphics 'Olex2 (Dolomanov et al., 2009)'
_computing_publication_material 'Olex2 (Dolomanov et al., 2009)'
_computing_structure_refinement 'ShelXL (Sheldrick, 2008)'
_computing_structure_solution 'XS (Sheldrick, 2008)'
_diffrn_ambient_environment 'N2 gas'
_diffrn_ambient_temperature 120(2)
_diffrn_crystal_treatment 'flash frozen in gaseous N2'
_diffrn_detector CCD
_diffrn_detector_area_resol_mean 28.5714
_diffrn_measured_fraction_theta_full 0.973
_diffrn_measured_fraction_theta_max 0.973
_diffrn_measurement_details
;
scan:
	Number of images: 126
	           Slice: -10.0000 - 116.0000
	     Image width: 1.0000
	        Exp time: 1.0000
	   Rotation axis: Omega
	           Omega: 0.0000
	           Kappa: 50.0000
	             Phi: 0.0000
	             XTD: 59.5978
	          2theta: 30.2550
scan:
	Number of images: 126
	           Slice: -10.0000 - 116.0000
	     Image width: 1.0000
	        Exp time: 1.0000
	   Rotation axis: Omega
	           Omega: 0.0000
	           Kappa: 50.0000
	             Phi: 90.0000
	             XTD: 59.5978
	          2theta: 30.2550
scan:
	Number of images: 126
	           Slice: -10.0000 - 116.0000
	     Image width: 1.0000
	        Exp time: 1.0000
	   Rotation axis: Omega
	           Omega: 0.0000
	           Kappa: 50.0000
	             Phi: 270.0000
	             XTD: 59.5978
	          2theta: 30.2550
scan:
	Number of images: 58
	           Slice: 26.0000 - 84.0000
	     Image width: 1.0000
	        Exp time: 1.0000
	   Rotation axis: Omega
	           Omega: 0.0000
	           Kappa: 50.0000
	             Phi: 120.0000
	             XTD: 59.5978
	          2theta: 30.2550
scan:
	Number of images: 47
	           Slice: -21.0000 - 26.0000
	     Image width: 1.0000
	        Exp time: 1.0000
	   Rotation axis: Omega
	           Omega: 0.0000
	           Kappa: -10.0000
	             Phi: 270.0000
	             XTD: 59.5978
	          2theta: 30.2550
scan:
	Number of images: 27
	           Slice: -10.0000 - 17.0000
	     Image width: 1.0000
	        Exp time: 1.0000
	   Rotation axis: Omega
	           Omega: 0.0000
	           Kappa: 50.0000
	             Phi: 240.0000
	             XTD: 59.5978
	          2theta: 30.2550
scan:
	Number of images: 23
	           Slice: -12.0000 - 11.0000
	     Image width: 1.0000
	        Exp time: 1.0000
	   Rotation axis: Omega
	           Omega: 0.0000
	           Kappa: 10.0000
	             Phi: 0.0000
	             XTD: 59.5978
	          2theta: 30.2550
;
_diffrn_measurement_device
;
CrystalLogic Kappa (3 circle)
;
_diffrn_measurement_device_type
;
Rigaku Saturn724+ (2x2 bin mode)
;
_diffrn_measurement_method 'profile data from \w-scans'
_diffrn_measurement_specimen_support Fiber
_diffrn_orient_matrix_type d*Trek
_diffrn_orient_matrix_UB_11 -0.063057
_diffrn_orient_matrix_UB_12 -0.075511
_diffrn_orient_matrix_UB_13 0.074326
_diffrn_orient_matrix_UB_21 -0.001196
_diffrn_orient_matrix_UB_22 0.009049
_diffrn_orient_matrix_UB_23 0.008179
_diffrn_orient_matrix_UB_31 -0.041858
_diffrn_orient_matrix_UB_32 0.013848
_diffrn_orient_matrix_UB_33 -0.021443
_diffrn_radiation_monochromator Synchrotron
_diffrn_radiation_type synchrotron
_diffrn_radiation_wavelength 0.6889
_diffrn_reflns_av_unetI/netI 0.0836
_diffrn_reflns_Laue_measured_fraction_full 0.973
_diffrn_reflns_Laue_measured_fraction_max 0.973
_diffrn_reflns_limit_h_max 24
_diffrn_reflns_limit_h_min -24
_diffrn_reflns_limit_k_max 24
_diffrn_reflns_limit_k_min -24
_diffrn_reflns_limit_l_max 9
_diffrn_reflns_limit_l_min -8
_diffrn_reflns_number 5765
_diffrn_reflns_point_group_measured_fraction_full 0.973
_diffrn_reflns_point_group_measured_fraction_max 0.973
_diffrn_reflns_theta_full 24.209
_diffrn_reflns_theta_max 24.209
_diffrn_reflns_theta_min 2.164
_diffrn_source Synchrotron
_diffrn_source_current 40.0
_diffrn_source_power 2.0
_diffrn_source_voltage 50.0
_exptl_absorpt_coefficient_mu 0.141
_exptl_absorpt_correction_T_max 1.000
_exptl_absorpt_correction_T_min 0.667
_exptl_absorpt_correction_type multi-scan
_exptl_absorpt_process_details
;
CrystalClear-SM Expert 2.0 r5 (Rigaku, 2010)
;
_exptl_crystal_colour 'clear red'
_exptl_crystal_colour_lustre clear
_exptl_crystal_colour_primary red
_exptl_crystal_density_diffrn 1.359
_exptl_crystal_description needle
_exptl_crystal_F_000 1404
_exptl_crystal_size_max 0.18
_exptl_crystal_size_mid 0.015
_exptl_crystal_size_min 0.01
_refine_diff_density_max 0.809
_refine_diff_density_min -0.725
_refine_diff_density_rms 0.122
_refine_ls_extinction_method none
_refine_ls_goodness_of_fit_ref 1.304
_refine_ls_hydrogen_treatment constr
_refine_ls_matrix_type full
_refine_ls_number_parameters 464
_refine_ls_number_reflns 5765
_refine_ls_number_restraints 10
_refine_ls_restrained_S_all 1.305
_refine_ls_R_factor_all 0.1635
_refine_ls_R_factor_gt 0.1329
_refine_ls_shift/su_max 0.000
_refine_ls_shift/su_mean 0.000
_refine_ls_structure_factor_coef Fsqd
_refine_ls_weighting_details 'w=1/[\s^2^(Fo^2^)+(0.2000P)^2^] where P=(Fo^2^+2Fc^2^)/3'
_refine_ls_weighting_scheme calc
_refine_ls_wR_factor_gt 0.3379
_refine_ls_wR_factor_ref 0.3730
_reflns_Friedel_coverage 0.000
_reflns_number_gt 3903
_reflns_number_total 5765
_reflns_threshold_expression 'I > 2\s(I)'
_cod_data_source_file c9cp06427c2.cif
_cod_data_source_block bfbmle
_cod_depositor_comments
;
The following automatic conversions were performed:

data item '_exptl_absorpt_correction_type' value 'Multi-scan' was
changed to 'multi-scan' in accordance with the
/home/data/users/saulius/crontab/automatic-downloads/rss-feeds/RSC/lib/dictionaries/cif_core.dic
dictionary named 'cif_core.dic' version 2.4.2 last updated on
2011-04-26.

Automatic conversion script
Id: cif_fix_values 7556 2019-12-06 15:28:31Z antanas 

 Adding full bibliography for 7239881--7239883.cif.
;
_cod_original_cell_volume 3374(6)
_cod_original_formula_sum 'C33.50 H22 B3 Cl F6 N6'
_cod_database_code 7239883
_nottingham_internal_coll_name BFBMLE
_nottingham_internal_coll_number 11210
_nottingham_internal_coll_client BM/NRC
_nottingham_internal_coll_frame_method \w
_nottingham_internal_coll_frame_time 1
_nottingham_internal_coll_frame_width 1
_nottingham_internal_coll_user pczwl
_nottingham_internal_coll_date 19/3/2012
_nottingham_internal_coll_location DLS
_nottingham_internal_coll_instrument 'EH1, I19, DLS'
_nottingham_internal_process_date 19/3/2012
_nottingham_internal_process_user pczwl
_nottingham_internal_solution_user BM
_nottingham_internal_refinement_date 15/7/2015
_nottingham_internal_refinement_user BM/pczwl
_nottingham_internal_validation_date 15/7/2015
_nottingham_internal_validation_user pczwl
_nottingham_internal_archive_date 15/7/2015
_shelx_shelxl_version_number 2014/7
_shelx_space_group_comment
;
The symmetry employed for this shelxl refinement is uniquely defined
by the following loop, which should always be used as a source of
symmetry information in preference to the above space-group names.
They are only intended as comments.
;
_olex2_refinement_description
;
1. Twinned data refinement
 Scales: 0.467(4) 0.533(4)
2. Fixed Uiso
 At 1.2 times of:
  All C(H) groups, All C(H,H) groups
3. Restrained distances
 Cl6-C36 = Cl5-C36 = Cl4-C34 = Cl3-C34 = Cl1-C35 = Cl2-C35
 1.732 with sigma of 0.01
 Cl1-Cl2 = Cl6-Cl5 = Cl4-Cl3
 2.883 with sigma of 0.01
4. Others
 1*[Sof(C34)+Sof(H34A)+Sof(H34B)+Sof(Cl3)+Sof(Cl4)]+1*[Sof(C35)+Sof(H35A)+
 Sof(H35B)+Sof(Cl1)+Sof(Cl2)]+1*[Sof(C36)+Sof(H36A)+Sof(H36B)+Sof(Cl5)+
 Sof(Cl6)]=0.5 with esd of 0.001
 Sof(C34)=Sof(H34A)=Sof(H34B)=Sof(Cl3)=Sof(Cl4)=FVAR(1)
 Sof(C35)=Sof(H35A)=Sof(H35B)=Sof(Cl1)=Sof(Cl2)=FVAR(2)
 Sof(C36)=Sof(H36A)=Sof(H36B)=Sof(Cl5)=Sof(Cl6)=FVAR(3)
 Fixed Uiso: C34(0.1) Cl3(0.1) Cl4(0.1) C36(0.1) Cl5(0.1) Cl6(0.1) C35(0.1)
 Cl1(0.1) Cl2(0.1)
5.a Secondary CH2 refined with riding coordinates:
 C34(H34A,H34B), C36(H36A,H36B), C35(H35A,H35B)
5.b Aromatic/amide H refined with riding coordinates:
 C1(H1), C2(H2), C3(H3), C7(H7), C8(H8), C9(H9), C10(H10), C11(H11), C12(H12),
 C16(H16), C17(H17), C18(H18), C19(H19), C20(H20), C21(H21), C25(H25), C26(H26),
  C27(H27), C29(H29), C31(H31), C33(H33)
;
_olex2_exptl_crystal_mounting_method 'in fomblin film on a micromount'
_olex2_submission_special_instructions 'No special instructions were received'

loop_
_space_group_symop_operation_xyz
'x, y, z'
'-x, y+1/2, -z+1/2'
'-x, -y, -z'
'x, -y-1/2, z-1/2'

loop_
_atom_site_label
_atom_site_type_symbol
_atom_site_fract_x
_atom_site_fract_y
_atom_site_fract_z
_atom_site_U_iso_or_equiv
_atom_site_adp_type
_atom_site_occupancy
_atom_site_site_symmetry_order
_atom_site_calc_flag
_atom_site_refinement_flags_posn
_atom_site_refinement_flags_occupancy
_atom_site_disorder_assembly
_atom_site_disorder_group
B1 B 0.2541(3) 0.8211(3) 0.6579(9) 0.0374(15) Uani 1 1 d . . . .
B2 B 0.0260(4) 0.4067(5) 0.2775(12) 0.057(2) Uani 1 1 d . . . .
B3 B 0.4686(4) 0.3860(4) 1.0276(11) 0.0486(18) Uani 1 1 d . . . .
C1 C 0.3695(3) 0.7940(3) 0.5676(9) 0.0454(15) Uani 1 1 d . . . .
H1 H 0.3826 0.8381 0.5530 0.054 Uiso 1 1 calc R . . .
C2 C 0.4075(3) 0.7383(3) 0.5379(9) 0.0460(16) Uani 1 1 d . . . .
H2 H 0.4499 0.7379 0.5001 0.055 Uiso 1 1 calc R . . .
C3 C 0.3707(3) 0.6845(3) 0.5750(8) 0.0420(15) Uani 1 1 d . . . .
H3 H 0.3837 0.6400 0.5670 0.050 Uiso 1 1 calc R . . .
C4 C 0.3101(3) 0.7065(3) 0.6272(8) 0.0375(14) Uani 1 1 d . . . .
C5 C 0.2535(3) 0.6736(3) 0.6646(8) 0.0387(14) Uani 1 1 d . . . .
C6 C 0.1977(3) 0.7084(3) 0.6943(8) 0.0358(13) Uani 1 1 d . . . .
C7 C 0.1345(3) 0.6877(3) 0.7434(9) 0.0411(14) Uani 1 1 d . . . .
H7 H 0.1212 0.6438 0.7609 0.049 Uiso 1 1 calc R . . .
C8 C 0.0974(3) 0.7432(3) 0.7599(9) 0.0469(16) Uani 1 1 d . . . .
H8 H 0.0538 0.7444 0.7899 0.056 Uiso 1 1 calc R . . .
C9 C 0.1360(3) 0.7980(3) 0.7243(11) 0.0508(18) Uani 1 1 d . . . .
H9 H 0.1221 0.8424 0.7254 0.061 Uiso 1 1 calc R . . .
C10 C 0.0805(3) 0.4744(3) 0.0593(9) 0.0535(18) Uani 1 1 d . . . .
H10 H 0.0503 0.4625 -0.0323 0.064 Uiso 1 1 calc R . . .
C11 C 0.1335(3) 0.5168(3) 0.0495(10) 0.0506(17) Uani 1 1 d . . . .
H11 H 0.1454 0.5383 -0.0471 0.061 Uiso 1 1 calc R . . .
C12 C 0.1655(3) 0.5213(3) 0.2072(9) 0.0488(17) Uani 1 1 d . . . .
H12 H 0.2032 0.5469 0.2407 0.059 Uiso 1 1 calc R . . .
C13 C 0.1306(3) 0.4803(3) 0.3091(9) 0.0426(15) Uani 1 1 d . . . .
C14 C 0.1443(3) 0.4639(3) 0.4774(9) 0.0422(15) Uani 1 1 d . . . .
C15 C 0.1058(3) 0.4167(3) 0.5519(9) 0.0493(17) Uani 1 1 d . . . .
C16 C 0.1099(4) 0.3902(4) 0.7131(11) 0.064(2) Uani 1 1 d . . . .
H16 H 0.1407 0.4015 0.8039 0.077 Uiso 1 1 calc R . . .
C17 C 0.0597(5) 0.3439(5) 0.7128(12) 0.090(3) Uani 1 1 d . . . .
H17 H 0.0496 0.3181 0.8043 0.108 Uiso 1 1 calc R . . .
C18 C 0.0274(4) 0.3427(5) 0.5543(13) 0.090(3) Uani 1 1 d . . . .
H18 H -0.0080 0.3142 0.5195 0.107 Uiso 1 1 calc R . . .
C19 C 0.4639(4) 0.3329(4) 0.7348(11) 0.073(3) Uani 1 1 d . . . .
H19 H 0.4989 0.3028 0.7591 0.088 Uiso 1 1 calc R . . .
C20 C 0.4285(4) 0.3403(4) 0.5811(10) 0.071(2) Uani 1 1 d . . . .
H20 H 0.4349 0.3165 0.4832 0.085 Uiso 1 1 calc R . . .
C21 C 0.3814(4) 0.3892(4) 0.5969(9) 0.0586(19) Uani 1 1 d . . . .
H21 H 0.3501 0.4047 0.5118 0.070 Uiso 1 1 calc R . . .
C22 C 0.3893(3) 0.4112(3) 0.7623(9) 0.0466(16) Uani 1 1 d . . . .
C23 C 0.3560(3) 0.4584(3) 0.8451(8) 0.0389(14) Uani 1 1 d . . . .
C24 C 0.3739(3) 0.4737(3) 1.0116(9) 0.0414(15) Uani 1 1 d . . . .
C25 C 0.3470(3) 0.5170(3) 1.1216(9) 0.0450(15) Uani 1 1 d . . . .
H25 H 0.3094 0.5438 1.0977 0.054 Uiso 1 1 calc R . . .
C26 C 0.3855(3) 0.5132(3) 1.2706(10) 0.0535(18) Uani 1 1 d . . . .
H26 H 0.3803 0.5379 1.3677 0.064 Uiso 1 1 calc R . . .
C27 C 0.4341(4) 0.4654(3) 1.2511(10) 0.059(2) Uani 1 1 d . . . .
H27 H 0.4665 0.4522 1.3363 0.071 Uiso 1 1 calc R . . .
C28 C 0.2520(2) 0.5999(3) 0.6663(8) 0.0362(13) Uani 1 1 d . . . .
C29 C 0.2011(3) 0.5664(3) 0.5778(8) 0.0392(14) Uani 1 1 d . . . .
H29 H 0.1672 0.5904 0.5167 0.047 Uiso 1 1 calc R . . .
C30 C 0.1990(3) 0.4980(3) 0.5769(8) 0.0391(14) Uani 1 1 d . . . .
C31 C 0.2490(3) 0.4624(3) 0.6662(9) 0.0408(14) Uani 1 1 d . . . .
H31 H 0.2472 0.4159 0.6689 0.049 Uiso 1 1 calc R . . .
C32 C 0.3017(3) 0.4954(3) 0.7516(8) 0.0400(14) Uani 1 1 d . . . .
C33 C 0.3029(3) 0.5645(3) 0.7531(8) 0.0384(14) Uani 1 1 d . . . .
H33 H 0.3383 0.5871 0.8129 0.046 Uiso 1 1 calc R . . .
F1 F 0.27286(16) 0.86017(16) 0.7965(4) 0.0427(9) Uani 1 1 d . . . .
F2 F 0.23889(15) 0.86400(16) 0.5234(4) 0.0387(8) Uani 1 1 d . . . .
F3 F -0.0335(2) 0.4378(3) 0.2813(7) 0.0846(17) Uani 1 1 d . . . .
F4 F 0.0192(3) 0.3513(2) 0.1766(6) 0.0795(15) Uani 1 1 d . . . .
F5 F 0.4606(2) 0.32685(19) 1.1164(6) 0.0644(12) Uani 1 1 d . . . .
F6 F 0.53424(18) 0.4006(2) 1.0428(6) 0.0641(12) Uani 1 1 d . . . .
N1 N 0.3109(2) 0.7749(2) 0.6205(7) 0.0346(11) Uani 1 1 d . . . .
N2 N 0.1963(2) 0.7772(2) 0.6881(7) 0.0364(12) Uani 1 1 d . . . .
N3 N 0.0775(2) 0.4527(3) 0.2149(7) 0.0467(13) Uani 1 1 d . . . .
N4 N 0.0527(3) 0.3867(3) 0.4572(8) 0.0557(16) Uani 1 1 d . . . .
N5 N 0.4412(3) 0.3754(3) 0.8461(8) 0.0497(14) Uani 1 1 d . . . .
N6 N 0.4284(2) 0.4410(3) 1.0963(7) 0.0446(13) Uani 1 1 d . . . .
C34 C 0.2917(10) 0.324(4) 0.169(3) 0.100 Uiso 0.163(3) 1 d D P A 1
H34A H 0.3132 0.3656 0.2072 0.120 Uiso 0.163(3) 1 calc R P A 1
H34B H 0.3034 0.2903 0.2551 0.120 Uiso 0.163(3) 1 calc R P A 1
Cl3 Cl 0.3203(7) 0.3000(8) -0.015(3) 0.100 Uiso 0.163(3) 1 d D P A 1
Cl4 Cl 0.2076(8) 0.3349(9) 0.148(2) 0.100 Uiso 0.163(3) 1 d D P A 1
C36 C 0.2490(10) 0.300(4) 0.193(5) 0.100 Uiso 0.164(3) 1 d D P B 3
H36A H 0.2683 0.2563 0.2109 0.120 Uiso 0.164(3) 1 calc R P B 3
H36B H 0.2783 0.3262 0.1274 0.120 Uiso 0.164(3) 1 calc R P B 3
Cl5 Cl 0.1729(8) 0.2934(8) 0.081(2) 0.100 Uiso 0.164(3) 1 d D P B 3
Cl6 Cl 0.2443(8) 0.3382(9) 0.382(2) 0.100 Uiso 0.164(3) 1 d D P B 3
C35 C 0.2978(19) 0.2865(9) 0.257(9) 0.100 Uiso 0.171(4) 1 d D P C 2
H35A H 0.3408 0.2823 0.2118 0.120 Uiso 0.171(4) 1 calc R P C 2
H35B H 0.3056 0.2878 0.3791 0.120 Uiso 0.171(4) 1 calc R P C 2
Cl1 Cl 0.2607(8) 0.3590(6) 0.187(2) 0.100 Uiso 0.171(4) 1 d D P C 2
Cl2 Cl 0.2500(7) 0.2192(6) 0.198(3) 0.100 Uiso 0.171(4) 1 d D P C 2

loop_
_atom_site_aniso_label
_atom_site_aniso_U_11
_atom_site_aniso_U_22
_atom_site_aniso_U_33
_atom_site_aniso_U_23
_atom_site_aniso_U_13
_atom_site_aniso_U_12
B1 0.045(3) 0.038(3) 0.027(4) -0.003(3) -0.009(3) -0.002(3)
B2 0.059(4) 0.069(5) 0.041(5) -0.003(4) -0.010(4) -0.017(4)
B3 0.053(4) 0.049(4) 0.042(5) 0.003(4) -0.005(3) 0.010(3)
C1 0.042(3) 0.050(3) 0.043(4) 0.004(3) 0.001(3) -0.008(3)
C2 0.039(3) 0.057(4) 0.041(4) -0.002(3) -0.003(3) -0.005(3)
C3 0.039(3) 0.051(3) 0.034(4) -0.010(3) -0.005(2) 0.005(3)
C4 0.040(3) 0.040(3) 0.030(3) -0.005(3) -0.007(2) 0.003(2)
C5 0.043(3) 0.046(3) 0.026(3) -0.006(3) -0.009(2) 0.004(3)
C6 0.039(3) 0.038(3) 0.030(3) 0.003(3) -0.003(2) -0.003(2)
C7 0.043(3) 0.044(3) 0.036(4) -0.003(3) -0.001(3) -0.004(3)
C8 0.044(3) 0.051(4) 0.044(4) -0.002(3) -0.004(3) -0.001(3)
C9 0.042(3) 0.050(3) 0.060(5) -0.015(4) 0.001(3) 0.009(3)
C10 0.062(4) 0.065(4) 0.031(4) 0.002(3) -0.006(3) -0.004(3)
C11 0.057(4) 0.054(4) 0.037(4) 0.004(3) -0.010(3) 0.003(3)
C12 0.049(3) 0.056(4) 0.041(4) 0.000(3) 0.000(3) -0.005(3)
C13 0.052(3) 0.038(3) 0.035(4) 0.002(3) -0.012(3) -0.010(3)
C14 0.044(3) 0.041(3) 0.039(4) -0.005(3) -0.008(3) -0.003(3)
C15 0.064(4) 0.051(4) 0.031(4) -0.004(3) -0.008(3) -0.014(3)
C16 0.081(5) 0.073(5) 0.035(4) 0.005(4) -0.005(4) -0.018(4)
C17 0.116(7) 0.109(7) 0.042(5) 0.022(5) -0.014(5) -0.070(6)
C18 0.078(5) 0.114(7) 0.069(6) 0.030(6) -0.026(5) -0.060(5)
C19 0.084(5) 0.071(5) 0.059(6) -0.016(4) -0.021(4) 0.041(4)
C20 0.094(6) 0.092(6) 0.025(4) -0.011(4) -0.004(4) 0.043(5)
C21 0.081(5) 0.065(4) 0.028(4) 0.000(3) -0.003(3) 0.018(4)
C22 0.046(3) 0.046(3) 0.046(4) 0.004(3) -0.003(3) 0.007(3)
C23 0.047(3) 0.037(3) 0.031(3) 0.008(3) -0.004(3) -0.007(3)
C24 0.047(3) 0.037(3) 0.038(4) 0.003(3) -0.011(3) 0.006(3)
C25 0.054(3) 0.051(4) 0.029(4) 0.000(3) 0.000(3) 0.001(3)
C26 0.065(4) 0.055(4) 0.038(4) 0.000(3) -0.007(3) 0.017(3)
C27 0.077(5) 0.058(4) 0.038(4) -0.005(3) -0.012(4) 0.016(4)
C28 0.039(3) 0.038(3) 0.030(3) 0.002(3) -0.003(2) -0.004(2)
C29 0.041(3) 0.047(3) 0.026(3) 0.001(3) -0.010(2) 0.001(3)
C30 0.044(3) 0.044(3) 0.027(4) 0.002(3) -0.010(3) -0.006(3)
C31 0.046(3) 0.042(3) 0.034(4) 0.000(3) 0.000(3) 0.001(3)
C32 0.046(3) 0.041(3) 0.032(4) 0.003(3) -0.001(3) 0.004(3)
C33 0.041(3) 0.043(3) 0.030(4) -0.001(3) -0.004(2) -0.005(3)
F1 0.0480(18) 0.0474(19) 0.030(2) -0.0061(16) -0.0071(15) 0.0009(15)
F2 0.0498(17) 0.0443(18) 0.0200(18) 0.0029(15) -0.0066(14) -0.0039(15)
F3 0.053(2) 0.135(4) 0.063(4) 0.020(3) -0.009(2) -0.016(3)
F4 0.106(3) 0.088(3) 0.043(3) -0.010(3) 0.000(2) -0.050(3)
F5 0.090(3) 0.057(2) 0.043(3) 0.004(2) -0.004(2) 0.013(2)
F6 0.052(2) 0.079(3) 0.059(3) -0.010(2) -0.006(2) 0.0136(19)
N1 0.037(2) 0.036(2) 0.030(3) -0.001(2) 0.000(2) -0.0032(19)
N2 0.038(2) 0.040(2) 0.030(3) -0.002(2) -0.005(2) 0.001(2)
N3 0.050(3) 0.060(3) 0.028(3) -0.003(3) -0.006(2) -0.005(2)
N4 0.061(3) 0.066(4) 0.039(4) 0.002(3) -0.002(3) -0.024(3)
N5 0.055(3) 0.056(3) 0.036(3) 0.000(3) -0.006(2) 0.024(3)
N6 0.045(3) 0.055(3) 0.032(3) 0.004(2) -0.005(2) 0.009(2)

loop_
_atom_type_symbol
_atom_type_description
_atom_type_scat_dispersion_real
_atom_type_scat_dispersion_imag
_atom_type_scat_source
C C 0.0030 0.0020 'International Tables Vol C Tables 4.2.6.8 and 6.1.1.4'
H H 0.0000 0.0000 'International Tables Vol C Tables 4.2.6.8 and 6.1.1.4'
B B 0.0010 0.0010 'International Tables Vol C Tables 4.2.6.8 and 6.1.1.4'
Cl Cl 0.1484 0.1585 'International Tables Vol C Tables 4.2.6.8 and 6.1.1.4'
F F 0.0160 0.0100 'International Tables Vol C Tables 4.2.6.8 and 6.1.1.4'
N N 0.0060 0.0030 'International Tables Vol C Tables 4.2.6.8 and 6.1.1.4'

loop_
_geom_angle_atom_site_label_1
_geom_angle_atom_site_label_2
_geom_angle_atom_site_label_3
_geom_angle
F1 B1 F2 106.9(5)
F1 B1 N1 110.6(4)
F1 B1 N2 111.2(6)
F2 B1 N1 109.8(5)
F2 B1 N2 111.9(4)
N2 B1 N1 106.6(5)
F3 B2 F4 110.5(6)
F3 B2 N3 111.4(7)
F3 B2 N4 109.2(7)
F4 B2 N3 109.5(7)
F4 B2 N4 109.9(7)
N3 B2 N4 106.2(5)
F5 B3 N5 108.4(6)
F5 B3 N6 110.2(7)
F6 B3 F5 107.3(5)
F6 B3 N5 112.3(7)
F6 B3 N6 111.6(6)
N6 B3 N5 107.0(5)
C2 C1 H1 125.0
N1 C1 H1 125.0
N1 C1 C2 109.9(5)
C1 C2 H2 126.9
C3 C2 C1 106.2(5)
C3 C2 H2 126.9
C2 C3 H3 125.5
C2 C3 C4 109.0(5)
C4 C3 H3 125.5
C5 C4 C3 132.8(5)
N1 C4 C3 106.8(5)
N1 C4 C5 120.1(5)
C4 C5 C28 120.0(5)
C6 C5 C4 120.5(5)
C6 C5 C28 119.4(5)
C5 C6 C7 132.1(5)
C5 C6 N2 121.3(5)
N2 C6 C7 106.6(5)
C6 C7 H7 126.2
C8 C7 C6 107.6(5)
C8 C7 H7 126.2
C7 C8 H8 126.1
C7 C8 C9 107.8(6)
C9 C8 H8 126.1
C8 C9 H9 125.2
N2 C9 C8 109.6(6)
N2 C9 H9 125.2
C11 C10 H10 124.3
N3 C10 H10 124.3
N3 C10 C11 111.4(6)
C10 C11 H11 126.6
C12 C11 C10 106.8(7)
C12 C11 H11 126.6
C11 C12 H12 126.9
C11 C12 C13 106.3(6)
C13 C12 H12 126.9
C14 C13 C12 130.1(6)
N3 C13 C12 109.4(6)
N3 C13 C14 120.5(6)
C13 C14 C15 120.7(5)
C13 C14 C30 118.8(6)
C15 C14 C30 120.5(6)
C16 C15 C14 132.2(6)
N4 C15 C14 119.7(6)
N4 C15 C16 108.1(6)
C15 C16 H16 126.8
C17 C16 C15 106.4(7)
C17 C16 H16 126.8
C16 C17 H17 126.3
C18 C17 C16 107.4(8)
C18 C17 H17 126.3
C17 C18 H18 124.5
N4 C18 C17 110.9(7)
N4 C18 H18 124.5
C20 C19 H19 125.0
N5 C19 H19 125.0
N5 C19 C20 110.1(6)
C19 C20 H20 126.3
C19 C20 C21 107.3(7)
C21 C20 H20 126.3
C20 C21 H21 126.3
C20 C21 C22 107.4(6)
C22 C21 H21 126.3
C21 C22 N5 107.7(6)
C23 C22 C21 131.7(6)
C23 C22 N5 120.6(6)
C22 C23 C24 121.8(6)
C22 C23 C32 118.9(6)
C24 C23 C32 119.3(6)
C23 C24 C25 132.1(6)
C23 C24 N6 118.8(6)
C25 C24 N6 109.1(6)
C24 C25 H25 126.4
C26 C25 C24 107.2(6)
C26 C25 H25 126.4
C25 C26 H26 126.6
C25 C26 C27 106.8(7)
C27 C26 H26 126.6
C26 C27 H27 124.4
N6 C27 C26 111.2(6)
N6 C27 H27 124.4
C29 C28 C5 120.3(5)
C29 C28 C33 119.4(5)
C33 C28 C5 120.3(5)
C28 C29 H29 119.4
C28 C29 C30 121.2(5)
C30 C29 H29 119.4
C29 C30 C14 119.5(5)
C29 C30 C31 119.6(5)
C31 C30 C14 120.8(5)
C30 C31 H31 120.1
C32 C31 C30 119.8(5)
C32 C31 H31 120.1
C31 C32 C23 120.6(5)
C31 C32 C33 120.0(5)
C33 C32 C23 119.4(5)
C28 C33 C32 119.9(5)
C28 C33 H33 120.0
C32 C33 H33 120.0
C1 N1 B1 125.9(5)
C1 N1 C4 108.0(5)
C4 N1 B1 126.0(5)
C6 N2 B1 125.4(5)
C9 N2 B1 126.0(5)
C9 N2 C6 108.5(5)
C10 N3 B2 127.4(6)
C10 N3 C13 106.1(6)
C13 N3 B2 126.5(6)
C15 N4 B2 125.2(6)
C18 N4 B2 127.4(6)
C18 N4 C15 107.2(6)
C19 N5 B3 127.3(5)
C19 N5 C22 107.5(6)
C22 N5 B3 125.1(5)
C24 N6 B3 126.5(6)
C27 N6 B3 127.7(6)
C27 N6 C24 105.7(5)
H34A C34 H34B 108.0
Cl3 C34 H34A 109.3
Cl3 C34 H34B 109.3
Cl3 C34 Cl4 111.5(9)
Cl4 C34 H34A 109.3
Cl4 C34 H34B 109.3
H36A C36 H36B 107.9
Cl5 C36 H36A 109.2
Cl5 C36 H36B 109.2
Cl6 C36 H36A 109.2
Cl6 C36 H36B 109.2
Cl6 C36 Cl5 112.1(9)
H35A C35 H35B 107.9
Cl1 C35 H35A 109.3
Cl1 C35 H35B 109.3
Cl2 C35 H35A 109.3
Cl2 C35 H35B 109.3
Cl2 C35 Cl1 111.7(9)

loop_
_geom_bond_atom_site_label_1
_geom_bond_atom_site_label_2
_geom_bond_distance
B1 F1 1.400(7)
B1 F2 1.409(8)
B1 N1 1.550(8)
B1 N2 1.524(8)
B2 F3 1.377(10)
B2 F4 1.395(10)
B2 N3 1.537(11)
B2 N4 1.560(11)
B3 F5 1.423(9)
B3 F6 1.372(9)
B3 N5 1.539(10)
B3 N6 1.529(10)
C1 H1 0.9500
C1 C2 1.411(9)
C1 N1 1.372(8)
C2 H2 0.9500
C2 C3 1.382(9)
C3 H3 0.9500
C3 C4 1.424(8)
C4 C5 1.399(9)
C4 N1 1.397(7)
C5 C6 1.388(8)
C5 C28 1.503(8)
C6 C7 1.455(8)
C6 N2 1.406(7)
C7 H7 0.9500
C7 C8 1.377(9)
C8 H8 0.9500
C8 C9 1.416(10)
C9 H9 0.9500
C9 N2 1.365(8)
C10 H10 0.9500
C10 C11 1.397(10)
C10 N3 1.344(10)
C11 H11 0.9500
C11 C12 1.381(10)
C12 H12 0.9500
C12 C13 1.417(10)
C13 C14 1.407(10)
C13 N3 1.386(8)
C14 C15 1.416(10)
C14 C30 1.488(8)
C15 C16 1.410(11)
C15 N4 1.409(8)
C16 H16 0.9500
C16 C17 1.396(11)
C17 H17 0.9500
C17 C18 1.387(13)
C18 H18 0.9500
C18 N4 1.333(11)
C19 H19 0.9500
C19 C20 1.388(11)
C19 N5 1.366(10)
C20 H20 0.9500
C20 C21 1.403(10)
C21 H21 0.9500
C21 C22 1.408(10)
C22 C23 1.390(9)
C22 N5 1.408(7)
C23 C24 1.399(9)
C23 C32 1.491(8)
C24 C25 1.406(10)
C24 N6 1.418(7)
C25 H25 0.9500
C25 C26 1.378(10)
C26 H26 0.9500
C26 C27 1.413(10)
C27 H27 0.9500
C27 N6 1.345(9)
C28 C29 1.386(8)
C28 C33 1.401(8)
C29 H29 0.9500
C29 C30 1.395(9)
C30 C31 1.399(8)
C31 H31 0.9500
C31 C32 1.397(8)
C32 C33 1.409(9)
C33 H33 0.9500
C34 H34A 0.9900
C34 H34B 0.9900
C34 Cl3 1.729(10)
C34 Cl4 1.730(10)
C36 H36A 0.9900
C36 H36B 0.9900
C36 Cl5 1.730(10)
C36 Cl6 1.729(10)
C35 H35A 0.9900
C35 H35B 0.9900
C35 Cl1 1.733(10)
C35 Cl2 1.726(10)

loop_
_geom_torsion_atom_site_label_1
_geom_torsion_atom_site_label_2
_geom_torsion_atom_site_label_3
_geom_torsion_atom_site_label_4
_geom_torsion
C1 C2 C3 C4 0.1(7)
C2 C1 N1 B1 -176.8(6)
C2 C1 N1 C4 0.4(7)
C2 C3 C4 C5 173.6(7)
C2 C3 C4 N1 0.2(7)
C3 C4 C5 C6 -172.3(6)
C3 C4 C5 C28 5.3(10)
C3 C4 N1 B1 176.9(5)
C3 C4 N1 C1 -0.3(7)
C4 C5 C6 C7 -176.3(6)
C4 C5 C6 N2 -0.1(9)
C4 C5 C28 C29 -128.9(7)
C4 C5 C28 C33 49.1(9)
C5 C4 N1 B1 2.5(9)
C5 C4 N1 C1 -174.8(6)
C5 C6 C7 C8 178.3(7)
C5 C6 N2 B1 -3.1(9)
C5 C6 N2 C9 -179.2(6)
C5 C28 C29 C30 179.6(6)
C5 C28 C33 C32 -178.8(6)
C6 C5 C28 C29 48.8(9)
C6 C5 C28 C33 -133.2(6)
C6 C7 C8 C9 -0.6(8)
C7 C6 N2 B1 173.9(6)
C7 C6 N2 C9 -2.1(7)
C7 C8 C9 N2 -0.7(8)
C8 C9 N2 B1 -174.2(6)
C8 C9 N2 C6 1.8(8)
C10 C11 C12 C13 0.7(8)
C11 C10 N3 B2 178.7(7)
C11 C10 N3 C13 -1.3(8)
C11 C12 C13 C14 175.7(7)
C11 C12 C13 N3 -1.5(8)
C12 C13 C14 C15 -174.1(7)
C12 C13 C14 C30 7.3(11)
C12 C13 N3 B2 -178.3(6)
C12 C13 N3 C10 1.7(8)
C13 C14 C15 C16 177.8(8)
C13 C14 C15 N4 -0.9(10)
C13 C14 C30 C29 52.2(9)
C13 C14 C30 C31 -126.2(7)
C14 C13 N3 B2 4.2(10)
C14 C13 N3 C10 -175.8(6)
C14 C15 C16 C17 -178.1(8)
C14 C15 N4 B2 -7.8(11)
C14 C15 N4 C18 177.0(8)
C14 C30 C31 C32 176.6(7)
C15 C14 C30 C29 -126.4(7)
C15 C14 C30 C31 55.2(9)
C15 C16 C17 C18 0.8(13)
C16 C15 N4 B2 173.2(7)
C16 C15 N4 C18 -2.0(10)
C16 C17 C18 N4 -2.1(15)
C17 C18 N4 B2 -172.5(9)
C17 C18 N4 C15 2.5(13)
C19 C20 C21 C22 0.1(11)
C20 C19 N5 B3 -176.7(8)
C20 C19 N5 C22 0.2(10)
C20 C21 C22 C23 -179.9(7)
C20 C21 C22 N5 0.0(9)
C21 C22 C23 C24 -178.0(7)
C21 C22 C23 C32 -0.5(11)
C21 C22 N5 B3 176.8(7)
C21 C22 N5 C19 -0.1(8)
C22 C23 C24 C25 -177.5(7)
C22 C23 C24 N6 1.6(9)
C22 C23 C32 C31 55.4(9)
C22 C23 C32 C33 -126.2(7)
C23 C22 N5 B3 -3.3(10)
C23 C22 N5 C19 179.8(7)
C23 C24 C25 C26 -178.7(7)
C23 C24 N6 B3 -4.4(10)
C23 C24 N6 C27 179.7(6)
C23 C32 C33 C28 -179.7(6)
C24 C23 C32 C31 -127.0(7)
C24 C23 C32 C33 51.4(9)
C24 C25 C26 C27 -2.2(8)
C25 C24 N6 B3 174.9(6)
C25 C24 N6 C27 -1.0(7)
C25 C26 C27 N6 1.7(9)
C26 C27 N6 B3 -176.3(7)
C26 C27 N6 C24 -0.4(8)
C28 C5 C6 C7 6.1(10)
C28 C5 C6 N2 -177.7(5)
C28 C29 C30 C14 -178.7(6)
C28 C29 C30 C31 -0.2(10)
C29 C28 C33 C32 -0.8(10)
C29 C30 C31 C32 -1.9(10)
C30 C14 C15 C16 -3.7(12)
C30 C14 C15 N4 177.6(6)
C30 C31 C32 C23 -179.0(6)
C30 C31 C32 C33 2.6(10)
C31 C32 C33 C28 -1.3(10)
C32 C23 C24 C25 4.9(10)
C32 C23 C24 N6 -176.0(5)
C33 C28 C29 C30 1.6(10)
F1 B1 N1 C1 -67.1(8)
F1 B1 N1 C4 116.2(6)
F1 B1 N2 C6 -115.5(6)
F1 B1 N2 C9 59.8(8)
F2 B1 N1 C1 50.6(7)
F2 B1 N1 C4 -126.1(6)
F2 B1 N2 C6 125.1(6)
F2 B1 N2 C9 -59.6(8)
F3 B2 N3 C10 -71.9(10)
F3 B2 N3 C13 108.1(7)
F3 B2 N4 C15 -107.7(8)
F3 B2 N4 C18 66.5(12)
F4 B2 N3 C10 50.6(10)
F4 B2 N3 C13 -129.4(7)
F4 B2 N4 C15 130.9(7)
F4 B2 N4 C18 -54.9(12)
F5 B3 N5 C19 -64.0(10)
F5 B3 N5 C22 119.6(7)
F5 B3 N6 C24 -114.6(7)
F5 B3 N6 C27 60.5(9)
F6 B3 N5 C19 54.3(11)
F6 B3 N5 C22 -122.0(7)
F6 B3 N6 C24 126.3(7)
F6 B3 N6 C27 -58.7(10)
N1 B1 N2 C6 5.1(8)
N1 B1 N2 C9 -179.6(6)
N1 C1 C2 C3 -0.3(8)
N1 C4 C5 C6 0.4(9)
N1 C4 C5 C28 178.0(5)
N2 B1 N1 C1 172.0(6)
N2 B1 N1 C4 -4.8(8)
N2 C6 C7 C8 1.7(7)
N3 B2 N4 C15 12.5(10)
N3 B2 N4 C18 -173.3(9)
N3 C10 C11 C12 0.4(9)
N3 C13 C14 C15 2.8(10)
N3 C13 C14 C30 -175.8(6)
N4 B2 N3 C10 169.2(7)
N4 B2 N3 C13 -10.8(10)
N4 C15 C16 C17 0.7(10)
N5 B3 N6 C24 3.1(9)
N5 B3 N6 C27 178.1(7)
N5 C19 C20 C21 -0.2(12)
N5 C22 C23 C24 2.1(9)
N5 C22 C23 C32 179.6(6)
N6 B3 N5 C19 177.1(8)
N6 B3 N5 C22 0.8(9)
N6 C24 C25 C26 2.1(8)

loop_
_twin_individual_id
_twin_individual_mass_fraction_refined
1 0.467(4)
2 0.533(4)
